data_1575948
loop_
_publ_author_name
'Zeng, Chongyang'
'Liang, Shan'
'Lin, Jieyu'
'Liu, Wei'
'Xie, Zhixin'
'Cai, Wenxuan'
'Redshaw, Carl'
'Feng, Xing'
'Tang, Ben Zhong'

_publ_section_title
;
 Achieving controllable packing mode and broad colour-tunable emission
 <i>via</i> the end group effect in pyrene-based aggregation-induced
 emission luminogens.
;
_journal_issue 36
_journal_name_full 'Chemical science'
_journal_page_first 16719
_journal_page_last 16728
_journal_paper_doi 10.1039/d5sc03105b
_journal_volume 16
_journal_year 2025
_chemical_formula_moiety '2(C26 H14 F3 N)'
_chemical_formula_sum 'C52 H28 F6 N2'
_chemical_formula_weight 794.76
_space_group_crystal_system monoclinic
_space_group_IT_number 14
_space_group_name_Hall '-P 2ybc'
_space_group_name_H-M_alt 'P 1 21/c 1'
_atom_sites_solution_hydrogens geom
_atom_sites_solution_primary dual
_audit_creation_date 2025-03-20
_audit_creation_method
;
Olex2 1.5
(compiled 2025.03.04 svn.red2d20d0 for OlexSys, GUI svn.r7188)
;
_audit_update_record
;
2025-03-25 deposited with the CCDC.	2025-08-07 downloaded from the CCDC.
;
_cell_angle_alpha 90
_cell_angle_beta 100.625(11)
_cell_angle_gamma 90
_cell_formula_units_Z 4
_cell_length_a 8.102(2)
_cell_length_b 34.566(12)
_cell_length_c 13.851(5)
_cell_measurement_reflns_used 8338
_cell_measurement_temperature 300.01
_cell_measurement_theta_max 27.57
_cell_measurement_theta_min 2.79
_cell_volume 3813(2)
_computing_molecular_graphics 'Olex2 1.5 (Dolomanov et al., 2009)'
_computing_publication_material 'Olex2 1.5 (Dolomanov et al., 2009)'
_computing_structure_refinement 'SHELXL 2018/3 (Sheldrick, 2015)'
_computing_structure_solution 'SHELXT 2018/2 (Sheldrick, 2018)'
_diffrn_ambient_temperature 300.01
_diffrn_measured_fraction_theta_full 0.995
_diffrn_measured_fraction_theta_max 0.995
_diffrn_measurement_device_type 'Bruker APEX-II CCD'
_diffrn_measurement_method '\f and \w scans'
_diffrn_radiation_type MoK\a
_diffrn_radiation_wavelength 0.71073
_diffrn_reflns_av_R_equivalents 0.1572
_diffrn_reflns_av_unetI/netI 0.0842
_diffrn_reflns_Laue_measured_fraction_full 0.995
_diffrn_reflns_Laue_measured_fraction_max 0.995
_diffrn_reflns_limit_h_max 8
_diffrn_reflns_limit_h_min -9
_diffrn_reflns_limit_k_max 38
_diffrn_reflns_limit_k_min -41
_diffrn_reflns_limit_l_max 16
_diffrn_reflns_limit_l_min -16
_diffrn_reflns_number 28890
_diffrn_reflns_point_group_measured_fraction_full 0.995
_diffrn_reflns_point_group_measured_fraction_max 0.995
_diffrn_reflns_theta_full 25.000
_diffrn_reflns_theta_max 25.000
_diffrn_reflns_theta_min 2.316
_diffrn_source_current 1.0
_diffrn_source_power 0.05
_diffrn_source_voltage 50.0
_diffrn_standards_number 0
_exptl_absorpt_coefficient_mu 0.101
_exptl_absorpt_correction_type none
_exptl_crystal_density_diffrn 1.385
_exptl_crystal_description block
_exptl_crystal_F_000 1632
_refine_diff_density_max 0.394
_refine_diff_density_min -0.323
_refine_diff_density_rms 0.074
_refine_ls_extinction_coef 0.037(3)
_refine_ls_extinction_expression Fc^*^=kFc[1+0.001xFc^2^\l^3^/sin(2\q)]^-1/4^
_refine_ls_extinction_method 'SHELXL-2018/3 (Sheldrick 2018)'
_refine_ls_goodness_of_fit_ref 0.925
_refine_ls_hydrogen_treatment constr
_refine_ls_matrix_type full
_refine_ls_number_parameters 542
_refine_ls_number_reflns 6698
_refine_ls_number_restraints 18
_refine_ls_restrained_S_all 0.937
_refine_ls_R_factor_all 0.1947
_refine_ls_R_factor_gt 0.1421
_refine_ls_shift/su_max 0.087
_refine_ls_shift/su_mean 0.017
_refine_ls_structure_factor_coef Fsqd
_refine_ls_weighting_details 'w=1/[\s^2^(Fo^2^)+(0.0100P)^2^+16.0000P] where P=(Fo^2^+2Fc^2^)/3'
_refine_ls_weighting_scheme calc
_refine_ls_wR_factor_gt 0.2438
_refine_ls_wR_factor_ref 0.2949
_reflns_Friedel_coverage 0.000
_reflns_number_gt 3920
_reflns_number_total 6698
_reflns_threshold_expression 'I > 2\s(I)'
_cod_data_source_file d5sc03105b2.cif
_cod_data_source_block mo_pycf3_0m_a
_cod_database_code 1575948
_shelx_shelxl_version_number 2018/3
_shelx_space_group_comment
;
The symmetry employed for this shelxl refinement is uniquely defined
by the following loop, which should always be used as a source of
symmetry information in preference to the above space-group names.
They are only intended as comments.
;
_olex2_refinement_description
;
1. Uiso/Uaniso restraints and constraints
Uanis(N2) \\sim Ueq, Uanis(N1) \\sim Ueq: with sigma of 0.01 and sigma for
terminal atoms of 0.01
Uanis(C48) \\sim Ueq: with sigma of 0.01 and sigma for terminal atoms of 0.02
2.a Aromatic/amide H refined with riding coordinates:
 C1(H1), C2(H2), C4(H4), C5(H5), C7(H7), C8(H8), C9(H9), C11(H11), C12(H12),
 C17(H17), C22(H22), C23(H23), C25(H25), C26(H26), C28(H28), C29(H29), C31(H31),
  C32(H32), C34(H34), C35(H35), C36(H36), C38(H38), C39(H39), C44(H44),
 C48(H48), C49(H49), C51(H51), C52(H52)
;
_smtbx_masks_void_probe_radius 1.2
_smtbx_masks_void_truncation_radius 1.2
_olex2_submission_special_instructions 'No special instructions were received'

loop_
_space_group_symop_operation_xyz
'x, y, z'
'-x, y+1/2, -z+1/2'
'-x, -y, -z'
'x, -y-1/2, z-1/2'

loop_
_atom_site_label
_atom_site_type_symbol
_atom_site_fract_x
_atom_site_fract_y
_atom_site_fract_z
_atom_site_U_iso_or_equiv
_atom_site_adp_type
_atom_site_occupancy
_atom_site_site_symmetry_order
_atom_site_calc_flag
_atom_site_refinement_flags_posn
_atom_site_refinement_flags_adp
_atom_site_refinement_flags_occupancy
_atom_site_disorder_assembly
_atom_site_disorder_group
F1 F 0.5824(7) 0.93016(12) 0.7151(4) 0.1325(17) Uani 1 1 d . . . . .
F2 F 0.6720(7) 0.94065(12) 0.5809(4) 0.153(2) Uani 1 1 d . . . . .
F3 F 0.4115(7) 0.94088(11) 0.5803(4) 0.1332(17) Uani 1 1 d . . . . .
N1 N 0.4735(10) 0.74966(17) 0.3292(5) 0.121(2) Uani 1 1 d . U . . .
C1 C 0.3498(7) 0.67729(15) 0.4701(4) 0.0732(14) Uani 1 1 d . . . . .
H1 H 0.297769 0.696109 0.426972 0.088 Uiso 1 1 calc R U . . .
C2 C 0.3142(8) 0.63823(17) 0.4487(5) 0.0819(16) Uani 1 1 d . . . . .
H2 H 0.241775 0.631370 0.391068 0.098 Uiso 1 1 calc R U . . .
C3 C 0.3878(7) 0.60949(15) 0.5142(4) 0.0731(14) Uani 1 1 d . . . . .
C4 C 0.3487(9) 0.56843(17) 0.4959(5) 0.0925(19) Uani 1 1 d . . . . .
H4 H 0.275419 0.561025 0.439152 0.111 Uiso 1 1 calc R U . . .
C5 C 0.4181(9) 0.54143(17) 0.5607(5) 0.0919(19) Uani 1 1 d . . . . .
H5 H 0.389703 0.515638 0.547594 0.110 Uiso 1 1 calc R U . . .
C6 C 0.5317(8) 0.55047(15) 0.6473(5) 0.0817(17) Uani 1 1 d . . . . .
C7 C 0.6040(10) 0.52276(18) 0.7167(6) 0.099(2) Uani 1 1 d . . . . .
H7 H 0.577368 0.496803 0.705039 0.119 Uiso 1 1 calc R U . . .
C8 C 0.7123(10) 0.53282(18) 0.8007(6) 0.104(2) Uani 1 1 d . . . . .
H8 H 0.755617 0.513630 0.845299 0.125 Uiso 1 1 calc R U . . .
C9 C 0.7598(9) 0.57171(17) 0.8214(5) 0.0900(18) Uani 1 1 d . . . . .
H9 H 0.836209 0.578222 0.877732 0.108 Uiso 1 1 calc R U . . .
C10 C 0.6875(7) 0.60051(14) 0.7537(4) 0.0729(15) Uani 1 1 d . . . . .
C11 C 0.7317(7) 0.64134(16) 0.7723(4) 0.0751(15) Uani 1 1 d . . . . .
H11 H 0.808764 0.648420 0.827838 0.090 Uiso 1 1 calc R U . . .
C12 C 0.6589(7) 0.66888(14) 0.7075(4) 0.0675(13) Uani 1 1 d . . . . .
H12 H 0.688719 0.694610 0.720339 0.081 Uiso 1 1 calc R U . . .
C13 C 0.5395(6) 0.66012(13) 0.6212(4) 0.0604(12) Uani 1 1 d . . . . .
C14 C 0.4610(7) 0.68869(14) 0.5541(4) 0.0641(13) Uani 1 1 d . . . . .
C15 C 0.5002(7) 0.61975(13) 0.6002(4) 0.0633(13) Uani 1 1 d . . . . .
C16 C 0.5747(7) 0.59086(14) 0.6680(4) 0.0679(13) Uani 1 1 d . . . . .
C17 C 0.4900(7) 0.73006(14) 0.5787(4) 0.0700(14) Uani 1 1 d . . . . .
H17 H 0.510484 0.736325 0.645103 0.084 Uiso 1 1 calc R U . . .
C19 C 0.4902(7) 0.76005(14) 0.5148(4) 0.0690(14) Uani 1 1 d . . . . .
C20 C 0.4817(9) 0.75380(16) 0.4125(4) 0.0863(18) Uani 1 1 d . . . . .
C21 C 0.5095(7) 0.80169(13) 0.5454(4) 0.0662(13) Uani 1 1 d . . . . .
C22 C 0.4798(7) 0.81399(15) 0.6365(4) 0.0765(15) Uani 1 1 d . . . . .
H22 H 0.449093 0.796187 0.680337 0.092 Uiso 1 1 calc R U . . .
C23 C 0.4963(8) 0.85344(17) 0.6620(5) 0.0844(17) Uani 1 1 d . . . . .
H23 H 0.475339 0.861750 0.722448 0.101 Uiso 1 1 calc R U . . .
C24 C 0.5435(8) 0.87965(17) 0.5975(5) 0.0834(17) Uani 1 1 d . . . . .
C25 C 0.5749(9) 0.86804(16) 0.5081(5) 0.0914(19) Uani 1 1 d . . . . .
H25 H 0.607407 0.885985 0.465139 0.110 Uiso 1 1 calc R U . . .
C26 C 0.5578(8) 0.82877(16) 0.4818(4) 0.0833(17) Uani 1 1 d . . . . .
H26 H 0.578920 0.820814 0.421077 0.100 Uiso 1 1 calc R U . . .
C27 C 0.5536(11) 0.9229(2) 0.6230(7) 0.109(2) Uani 1 1 d . . . . .
F4 F 0.2210(7) 0.92347(12) 0.7344(4) 0.1311(17) Uani 1 1 d . . . . .
F5 F 0.0405(6) 0.94608(10) 0.6141(3) 0.1252(16) Uani 1 1 d . . . . .
F6 F -0.0347(7) 0.92516(11) 0.7463(4) 0.1409(19) Uani 1 1 d . . . . .
N2 N -0.0252(10) 0.75833(16) 0.3348(4) 0.117(2) Uani 1 1 d . U . . .
C28 C -0.1521(7) 0.68000(15) 0.4629(4) 0.0725(14) Uani 1 1 d . . . . .
H28 H -0.199362 0.699638 0.420787 0.087 Uiso 1 1 calc R U . . .
C29 C -0.1922(8) 0.64139(16) 0.4373(4) 0.0778(15) Uani 1 1 d . . . . .
H29 H -0.263369 0.635526 0.378428 0.093 Uiso 1 1 calc R U . . .
C30 C -0.1227(7) 0.61128(14) 0.5025(4) 0.0674(13) Uani 1 1 d . . . . .
C31 C -0.1662(8) 0.57078(16) 0.4798(5) 0.0853(18) Uani 1 1 d . . . . .
H31 H -0.238573 0.564254 0.421845 0.102 Uiso 1 1 calc R U . . .
C32 C -0.0997(9) 0.54293(17) 0.5440(6) 0.096(2) Uani 1 1 d . . . . .
H32 H -0.129700 0.517364 0.528938 0.115 Uiso 1 1 calc R U . . .
C33 C 0.0124(8) 0.55054(14) 0.6326(5) 0.0763(16) Uani 1 1 d . . . . .
C34 C 0.0807(10) 0.52159(17) 0.6995(6) 0.099(2) Uani 1 1 d . . . . .
H34 H 0.052360 0.495885 0.685090 0.119 Uiso 1 1 calc R U . . .
C35 C 0.1871(10) 0.53019(19) 0.7846(6) 0.101(2) Uani 1 1 d . . . . .
H35 H 0.229243 0.510254 0.827133 0.122 Uiso 1 1 calc R U . . .
C36 C 0.2352(9) 0.56875(17) 0.8101(5) 0.0919(19) Uani 1 1 d . . . . .
H36 H 0.308600 0.574258 0.868346 0.110 Uiso 1 1 calc R U . . .
C37 C 0.1688(7) 0.59879(14) 0.7446(4) 0.0723(14) Uani 1 1 d . . . . .
C38 C 0.2152(7) 0.63879(15) 0.7661(4) 0.0742(14) Uani 1 1 d . . . . .
H38 H 0.291762 0.644742 0.822786 0.089 Uiso 1 1 calc R U . . .
C39 C 0.1484(7) 0.66781(14) 0.7046(4) 0.0668(13) Uani 1 1 d . . . . .
H39 H 0.179696 0.693232 0.720552 0.080 Uiso 1 1 calc R U . . .
C40 C 0.0318(6) 0.66015(12) 0.6162(3) 0.0557(11) Uani 1 1 d . . . . .
C41 C -0.0434(7) 0.68972(13) 0.5498(3) 0.0611(12) Uani 1 1 d . . . . .
C42 C -0.0113(6) 0.62035(12) 0.5905(4) 0.0591(12) Uani 1 1 d . . . . .
C43 C 0.0572(7) 0.59063(12) 0.6567(4) 0.0643(13) Uani 1 1 d . . . . .
C44 C -0.0130(7) 0.73070(13) 0.5797(4) 0.0683(14) Uani 1 1 d . . . . .
H44 H 0.007686 0.735286 0.647059 0.082 Uiso 1 1 calc R U . . .
C45 C -0.0114(7) 0.76270(13) 0.5215(4) 0.0670(13) Uani 1 1 d . . . . .
C46 C -0.0187(9) 0.75910(15) 0.4190(4) 0.0830(17) Uani 1 1 d . . . . .
C47 C 0.0062(7) 0.80284(13) 0.5627(4) 0.0659(13) Uani 1 1 d . . . . .
C48 C -0.0313(8) 0.81139(15) 0.6538(4) 0.0789(16) Uani 1 1 d . U . . .
H48 H -0.068850 0.791838 0.690542 0.095 Uiso 1 1 calc R U . . .
C49 C -0.0134(8) 0.84905(15) 0.6916(5) 0.0836(17) Uani 1 1 d . . . . .
H49 H -0.038307 0.854347 0.753192 0.100 Uiso 1 1 calc R U . . .
C50 C 0.0412(7) 0.87829(14) 0.6374(4) 0.0749(15) Uani 1 1 d . . . . .
C51 C 0.0782(8) 0.87090(15) 0.5471(5) 0.0836(17) Uani 1 1 d . . . . .
H51 H 0.115258 0.890742 0.511061 0.100 Uiso 1 1 calc R U . . .
C52 C 0.0600(7) 0.83293(14) 0.5082(4) 0.0754(15) Uani 1 1 d . . . . .
H52 H 0.083871 0.827943 0.446243 0.090 Uiso 1 1 calc R U . . .
C53 C 0.0650(10) 0.91875(18) 0.6811(6) 0.096(2) Uani 1 1 d . . . . .

loop_
_atom_site_aniso_label
_atom_site_aniso_U_11
_atom_site_aniso_U_22
_atom_site_aniso_U_33
_atom_site_aniso_U_23
_atom_site_aniso_U_13
_atom_site_aniso_U_12
F1 0.188(5) 0.089(3) 0.118(3) -0.033(2) 0.019(3) -0.008(3)
F2 0.190(5) 0.087(3) 0.197(5) -0.026(3) 0.076(4) -0.048(3)
F3 0.164(4) 0.066(2) 0.165(4) -0.005(2) 0.019(3) 0.014(3)
N1 0.194(6) 0.082(4) 0.093(4) -0.003(3) 0.046(4) -0.012(4)
C1 0.083(4) 0.062(3) 0.076(3) 0.000(3) 0.018(3) 0.001(3)
C2 0.089(4) 0.076(4) 0.083(4) -0.007(3) 0.021(3) -0.011(3)
C3 0.084(4) 0.058(3) 0.083(4) -0.009(3) 0.030(3) -0.006(3)
C4 0.107(5) 0.067(4) 0.110(5) -0.017(3) 0.035(4) -0.019(3)
C5 0.107(5) 0.058(3) 0.117(5) -0.018(3) 0.036(4) -0.016(3)
C6 0.097(4) 0.049(3) 0.111(5) 0.003(3) 0.050(4) 0.001(3)
C7 0.116(6) 0.059(4) 0.131(6) 0.010(4) 0.050(5) 0.009(3)
C8 0.136(6) 0.058(4) 0.130(6) 0.025(4) 0.057(5) 0.025(4)
C9 0.112(5) 0.073(4) 0.092(4) 0.014(3) 0.038(4) 0.023(3)
C10 0.089(4) 0.054(3) 0.084(4) 0.008(3) 0.038(3) 0.013(3)
C11 0.086(4) 0.070(3) 0.072(3) 0.002(3) 0.021(3) 0.005(3)
C12 0.088(4) 0.049(3) 0.071(3) -0.001(2) 0.028(3) 0.001(2)
C13 0.073(3) 0.048(2) 0.066(3) 0.000(2) 0.028(2) 0.000(2)
C14 0.076(3) 0.056(3) 0.065(3) -0.003(2) 0.025(3) 0.000(2)
C15 0.078(3) 0.047(2) 0.072(3) -0.002(2) 0.032(3) -0.002(2)
C16 0.082(3) 0.052(3) 0.077(3) -0.003(2) 0.033(3) 0.003(2)
C17 0.091(4) 0.056(3) 0.069(3) 0.001(2) 0.031(3) -0.002(3)
C19 0.092(4) 0.057(3) 0.063(3) 0.000(2) 0.028(3) 0.007(3)
C20 0.140(6) 0.056(3) 0.068(4) 0.005(3) 0.034(4) 0.003(3)
C21 0.085(3) 0.046(2) 0.071(3) 0.002(2) 0.025(3) 0.003(2)
C22 0.099(4) 0.056(3) 0.077(3) 0.001(3) 0.024(3) 0.007(3)
C23 0.102(4) 0.069(4) 0.083(4) -0.011(3) 0.022(3) 0.006(3)
C24 0.097(4) 0.066(3) 0.088(4) -0.008(3) 0.020(3) -0.004(3)
C25 0.117(5) 0.053(3) 0.109(5) 0.011(3) 0.035(4) -0.004(3)
C26 0.110(5) 0.062(3) 0.084(4) 0.006(3) 0.034(3) 0.000(3)
C27 0.118(6) 0.080(5) 0.129(7) -0.012(5) 0.023(5) -0.008(4)
F4 0.152(4) 0.088(3) 0.149(4) -0.030(3) 0.014(3) -0.026(3)
F5 0.182(4) 0.052(2) 0.143(4) 0.009(2) 0.032(3) 0.002(2)
F6 0.206(5) 0.068(2) 0.173(4) -0.029(2) 0.098(4) -0.002(3)
N2 0.192(6) 0.077(3) 0.092(4) 0.000(3) 0.048(4) -0.016(4)
C28 0.090(4) 0.064(3) 0.066(3) 0.003(2) 0.021(3) -0.001(3)
C29 0.091(4) 0.069(3) 0.076(3) -0.010(3) 0.024(3) -0.015(3)
C30 0.080(3) 0.053(3) 0.074(3) -0.008(2) 0.030(3) -0.007(2)
C31 0.100(4) 0.063(3) 0.100(4) -0.025(3) 0.037(4) -0.025(3)
C32 0.124(6) 0.052(3) 0.123(6) -0.011(3) 0.051(5) -0.016(3)
C33 0.096(4) 0.044(3) 0.098(4) -0.004(3) 0.044(3) -0.007(3)
C34 0.135(6) 0.048(3) 0.130(6) 0.022(4) 0.063(5) 0.013(3)
C35 0.117(6) 0.070(4) 0.126(6) 0.029(4) 0.047(5) 0.018(4)
C36 0.115(5) 0.069(4) 0.099(4) 0.021(3) 0.038(4) 0.019(3)
C37 0.090(4) 0.053(3) 0.079(4) 0.009(2) 0.030(3) 0.008(3)
C38 0.085(4) 0.063(3) 0.077(3) 0.006(3) 0.021(3) 0.004(3)
C39 0.088(4) 0.051(3) 0.065(3) -0.001(2) 0.024(3) 0.002(2)
C40 0.072(3) 0.036(2) 0.064(3) -0.0012(19) 0.027(2) 0.000(2)
C41 0.082(3) 0.046(2) 0.060(3) -0.002(2) 0.023(2) -0.003(2)
C42 0.076(3) 0.043(2) 0.064(3) -0.002(2) 0.027(2) -0.004(2)
C43 0.087(3) 0.037(2) 0.077(3) 0.006(2) 0.035(3) 0.003(2)
C44 0.095(4) 0.045(3) 0.068(3) 0.003(2) 0.024(3) -0.001(2)
C45 0.092(4) 0.048(3) 0.067(3) 0.001(2) 0.028(3) 0.005(2)
C46 0.127(5) 0.053(3) 0.076(4) 0.000(3) 0.038(4) -0.003(3)
C47 0.084(3) 0.046(2) 0.070(3) 0.003(2) 0.022(3) 0.000(2)
C48 0.112(4) 0.049(3) 0.081(3) 0.000(2) 0.032(3) 0.003(3)
C49 0.107(5) 0.059(3) 0.091(4) -0.009(3) 0.032(3) 0.004(3)
C50 0.088(4) 0.047(3) 0.093(4) -0.006(3) 0.026(3) -0.001(3)
C51 0.105(5) 0.051(3) 0.098(4) 0.010(3) 0.028(4) -0.008(3)
C52 0.096(4) 0.052(3) 0.083(4) 0.001(3) 0.030(3) -0.004(3)
C53 0.116(6) 0.066(4) 0.114(5) -0.010(4) 0.040(5) -0.010(4)

loop_
_atom_type_symbol
_atom_type_description
_atom_type_scat_dispersion_real
_atom_type_scat_dispersion_imag
_atom_type_scat_source
C C 0.0033 0.0016 'International Tables Vol C Tables 4.2.6.8 and 6.1.1.4'
H H 0.0000 0.0000 'International Tables Vol C Tables 4.2.6.8 and 6.1.1.4'
F F 0.0171 0.0103 'International Tables Vol C Tables 4.2.6.8 and 6.1.1.4'
N N 0.0061 0.0033 'International Tables Vol C Tables 4.2.6.8 and 6.1.1.4'

loop_
_geom_angle_atom_site_label_1
_geom_angle_atom_site_label_2
_geom_angle_atom_site_label_3
_geom_angle
_geom_angle_site_symmetry_1
_geom_angle_site_symmetry_3
_geom_angle_publ_flag
C2 C1 H1 119.1 . . ?
C14 C1 H1 119.1 . . ?
C14 C1 C2 121.8(5) . . ?
C1 C2 H2 120.0 . . ?
C1 C2 C3 120.0(6) . . ?
C3 C2 H2 120.0 . . ?
C2 C3 C4 121.5(6) . . ?
C2 C3 C15 120.1(5) . . ?
C15 C3 C4 118.4(5) . . ?
C3 C4 H4 119.8 . . ?
C5 C4 C3 120.5(6) . . ?
C5 C4 H4 119.8 . . ?
C4 C5 H5 118.6 . . ?
C4 C5 C6 122.8(6) . . ?
C6 C5 H5 118.6 . . ?
C5 C6 C16 118.5(6) . . ?
C7 C6 C5 123.8(6) . . ?
C7 C6 C16 117.7(6) . . ?
C6 C7 H7 119.0 . . ?
C8 C7 C6 122.0(6) . . ?
C8 C7 H7 119.0 . . ?
C7 C8 H8 119.2 . . ?
C7 C8 C9 121.5(6) . . ?
C9 C8 H8 119.2 . . ?
C8 C9 H9 121.0 . . ?
C8 C9 C10 118.0(7) . . ?
C10 C9 H9 121.0 . . ?
C9 C10 C11 120.1(6) . . ?
C16 C10 C9 121.3(5) . . ?
C16 C10 C11 118.6(5) . . ?
C10 C11 H11 120.2 . . ?
C12 C11 C10 119.6(5) . . ?
C12 C11 H11 120.2 . . ?
C11 C12 H12 118.4 . . ?
C11 C12 C13 123.2(5) . . ?
C13 C12 H12 118.4 . . ?
C12 C13 C15 117.6(4) . . ?
C14 C13 C12 123.6(4) . . ?
C14 C13 C15 118.8(5) . . ?
C1 C14 C13 119.5(5) . . ?
C1 C14 C17 121.1(5) . . ?
C13 C14 C17 119.2(5) . . ?
C3 C15 C13 119.9(5) . . ?
C3 C15 C16 120.7(5) . . ?
C16 C15 C13 119.4(5) . . ?
C10 C16 C6 119.5(5) . . ?
C10 C16 C15 121.5(5) . . ?
C15 C16 C6 119.0(5) . . ?
C14 C17 H17 116.4 . . ?
C19 C17 C14 127.3(5) . . ?
C19 C17 H17 116.4 . . ?
C17 C19 C20 121.7(5) . . ?
C17 C19 C21 124.0(5) . . ?
C20 C19 C21 114.2(4) . . ?
N1 C20 C19 178.3(7) . . ?
C22 C21 C19 121.5(5) . . ?
C26 C21 C19 119.6(5) . . ?
C26 C21 C22 119.0(5) . . ?
C21 C22 H22 120.1 . . ?
C21 C22 C23 119.9(5) . . ?
C23 C22 H22 120.1 . . ?
C22 C23 H23 120.0 . . ?
C24 C23 C22 120.0(6) . . ?
C24 C23 H23 120.0 . . ?
C23 C24 C27 120.1(6) . . ?
C25 C24 C23 121.0(5) . . ?
C25 C24 C27 118.8(6) . . ?
C24 C25 H25 120.3 . . ?
C24 C25 C26 119.4(6) . . ?
C26 C25 H25 120.3 . . ?
C21 C26 C25 120.8(6) . . ?
C21 C26 H26 119.6 . . ?
C25 C26 H26 119.6 . . ?
F1 C27 F2 109.0(7) . . ?
F1 C27 F3 109.4(7) . . ?
F1 C27 C24 114.4(7) . . ?
F2 C27 C24 110.7(7) . . ?
F3 C27 F2 102.6(7) . . ?
F3 C27 C24 110.1(6) . . ?
C29 C28 H28 119.1 . . ?
C41 C28 H28 119.1 . . ?
C41 C28 C29 121.8(5) . . ?
C28 C29 H29 120.4 . . ?
C28 C29 C30 119.3(5) . . ?
C30 C29 H29 120.4 . . ?
C29 C30 C31 120.7(5) . . ?
C42 C30 C29 120.0(4) . . ?
C42 C30 C31 119.2(5) . . ?
C30 C31 H31 120.4 . . ?
C32 C31 C30 119.2(6) . . ?
C32 C31 H31 120.4 . . ?
C31 C32 H32 118.2 . . ?
C31 C32 C33 123.6(5) . . ?
C33 C32 H32 118.2 . . ?
C32 C33 C43 118.1(5) . . ?
C34 C33 C32 123.5(6) . . ?
C34 C33 C43 118.4(6) . . ?
C33 C34 H34 119.2 . . ?
C35 C34 C33 121.7(6) . . ?
C35 C34 H34 119.1 . . ?
C34 C35 H35 119.2 . . ?
C34 C35 C36 121.6(6) . . ?
C36 C35 H35 119.2 . . ?
C35 C36 H36 120.8 . . ?
C35 C36 C37 118.4(7) . . ?
C37 C36 H36 120.8 . . ?
C36 C37 C38 120.9(6) . . ?
C43 C37 C36 121.0(5) . . ?
C43 C37 C38 118.1(5) . . ?
C37 C38 H38 119.5 . . ?
C39 C38 C37 121.1(5) . . ?
C39 C38 H38 119.5 . . ?
C38 C39 H39 119.2 . . ?
C38 C39 C40 121.6(5) . . ?
C40 C39 H39 119.2 . . ?
C39 C40 C41 123.6(4) . . ?
C39 C40 C42 118.6(4) . . ?
C41 C40 C42 117.7(4) . . ?
C28 C41 C40 120.5(4) . . ?
C28 C41 C44 121.1(5) . . ?
C40 C41 C44 118.2(4) . . ?
C30 C42 C40 120.7(4) . . ?
C30 C42 C43 120.6(4) . . ?
C43 C42 C40 118.7(4) . . ?
C37 C43 C33 118.9(5) . . ?
C37 C43 C42 121.8(4) . . ?
C42 C43 C33 119.3(5) . . ?
C41 C44 H44 115.7 . . ?
C45 C44 C41 128.7(5) . . ?
C45 C44 H44 115.7 . . ?
C44 C45 C46 121.1(5) . . ?
C44 C45 C47 122.3(5) . . ?
C46 C45 C47 116.5(4) . . ?
N2 C46 C45 176.3(6) . . ?
C48 C47 C45 121.6(4) . . ?
C48 C47 C52 118.4(5) . . ?
C52 C47 C45 120.0(5) . . ?
C47 C48 H48 119.5 . . ?
C47 C48 C49 121.0(5) . . ?
C49 C48 H48 119.5 . . ?
C48 C49 H49 120.0 . . ?
C50 C49 C48 119.9(5) . . ?
C50 C49 H49 120.0 . . ?
C49 C50 C53 119.1(5) . . ?
C51 C50 C49 120.6(5) . . ?
C51 C50 C53 120.3(5) . . ?
C50 C51 H51 120.1 . . ?
C50 C51 C52 119.8(5) . . ?
C52 C51 H51 120.1 . . ?
C47 C52 C51 120.3(5) . . ?
C47 C52 H52 119.9 . . ?
C51 C52 H52 119.9 . . ?
F4 C53 C50 111.4(6) . . ?
F5 C53 F4 107.7(6) . . ?
F5 C53 F6 109.1(6) . . ?
F5 C53 C50 112.8(6) . . ?
F6 C53 F4 103.4(6) . . ?
F6 C53 C50 111.9(5) . . ?

loop_
_geom_bond_atom_site_label_1
_geom_bond_atom_site_label_2
_geom_bond_distance
_geom_bond_site_symmetry_2
_geom_bond_publ_flag
F1 C27 1.279(9) . ?
F2 C27 1.357(9) . ?
F3 C27 1.346(9) . ?
N1 C20 1.152(7) . ?
C1 H1 0.9300 . ?
C1 C2 1.401(7) . ?
C1 C14 1.391(7) . ?
C2 H2 0.9300 . ?
C2 C3 1.402(8) . ?
C3 C4 1.466(7) . ?
C3 C15 1.405(7) . ?
C4 H4 0.9300 . ?
C4 C5 1.343(9) . ?
C5 H5 0.9300 . ?
C5 C6 1.406(9) . ?
C6 C7 1.406(9) . ?
C6 C16 1.454(7) . ?
C7 H7 0.9300 . ?
C7 C8 1.367(10) . ?
C8 H8 0.9300 . ?
C8 C9 1.413(9) . ?
C9 H9 0.9300 . ?
C9 C10 1.418(7) . ?
C10 C11 1.467(7) . ?
C10 C16 1.398(8) . ?
C11 H11 0.9300 . ?
C11 C12 1.365(7) . ?
C12 H12 0.9300 . ?
C12 C13 1.424(7) . ?
C13 C14 1.423(7) . ?
C13 C15 1.449(6) . ?
C14 C17 1.479(7) . ?
C15 C16 1.427(7) . ?
C17 H17 0.9300 . ?
C17 C19 1.363(7) . ?
C19 C20 1.422(7) . ?
C19 C21 1.500(7) . ?
C21 C22 1.394(7) . ?
C21 C26 1.390(7) . ?
C22 H22 0.9300 . ?
C22 C23 1.409(7) . ?
C23 H23 0.9300 . ?
C23 C24 1.376(8) . ?
C24 C25 1.370(8) . ?
C24 C27 1.535(9) . ?
C25 H25 0.9300 . ?
C25 C26 1.406(8) . ?
C26 H26 0.9300 . ?
F4 C53 1.351(8) . ?
F5 C53 1.313(8) . ?
F6 C53 1.337(8) . ?
N2 C46 1.157(7) . ?
C28 H28 0.9300 . ?
C28 C29 1.404(7) . ?
C28 C41 1.395(7) . ?
C29 H29 0.9300 . ?
C29 C30 1.424(7) . ?
C30 C31 1.464(7) . ?
C30 C42 1.411(7) . ?
C31 H31 0.9300 . ?
C31 C32 1.353(9) . ?
C32 H32 0.9300 . ?
C32 C33 1.410(9) . ?
C33 C34 1.406(8) . ?
C33 C43 1.456(7) . ?
C34 H34 0.9300 . ?
C34 C35 1.359(10) . ?
C35 H35 0.9300 . ?
C35 C36 1.415(9) . ?
C36 H36 0.9300 . ?
C36 C37 1.418(7) . ?
C37 C38 1.449(7) . ?
C37 C43 1.404(7) . ?
C38 H38 0.9300 . ?
C38 C39 1.361(7) . ?
C39 H39 0.9300 . ?
C39 C40 1.426(7) . ?
C40 C41 1.434(6) . ?
C40 C42 1.447(6) . ?
C41 C44 1.484(6) . ?
C42 C43 1.420(6) . ?
C44 H44 0.9300 . ?
C44 C45 1.370(6) . ?
C45 C46 1.416(7) . ?
C45 C47 1.497(6) . ?
C47 C48 1.384(7) . ?
C47 C52 1.401(7) . ?
C48 H48 0.9300 . ?
C48 C49 1.401(7) . ?
C49 H49 0.9300 . ?
C49 C50 1.380(8) . ?
C50 C51 1.363(8) . ?
C50 C53 1.522(8) . ?
C51 H51 0.9300 . ?
C51 C52 1.416(7) . ?
C52 H52 0.9300 . ?

loop_
_geom_torsion_atom_site_label_1
_geom_torsion_atom_site_label_2
_geom_torsion_atom_site_label_3
_geom_torsion_atom_site_label_4
_geom_torsion
_geom_torsion_site_symmetry_1
_geom_torsion_site_symmetry_2
_geom_torsion_site_symmetry_3
_geom_torsion_site_symmetry_4
_geom_torsion_publ_flag
C1 C2 C3 C4 177.8(5) . . . . ?
C1 C2 C3 C15 -1.5(8) . . . . ?
C1 C14 C17 C19 -34.2(9) . . . . ?
C2 C1 C14 C13 -0.8(8) . . . . ?
C2 C1 C14 C17 -176.5(5) . . . . ?
C2 C3 C4 C5 -178.7(6) . . . . ?
C2 C3 C15 C13 0.2(8) . . . . ?
C2 C3 C15 C16 179.3(5) . . . . ?
C3 C4 C5 C6 -0.9(10) . . . . ?
C3 C15 C16 C6 -0.4(7) . . . . ?
C3 C15 C16 C10 179.7(5) . . . . ?
C4 C3 C15 C13 -179.0(5) . . . . ?
C4 C3 C15 C16 0.1(8) . . . . ?
C4 C5 C6 C7 179.1(6) . . . . ?
C4 C5 C6 C16 0.5(9) . . . . ?
C5 C6 C7 C8 -179.1(6) . . . . ?
C5 C6 C16 C10 -180.0(5) . . . . ?
C5 C6 C16 C15 0.2(8) . . . . ?
C6 C7 C8 C9 -1.2(11) . . . . ?
C7 C6 C16 C10 1.4(8) . . . . ?
C7 C6 C16 C15 -178.5(5) . . . . ?
C7 C8 C9 C10 2.0(10) . . . . ?
C8 C9 C10 C11 179.5(5) . . . . ?
C8 C9 C10 C16 -1.1(9) . . . . ?
C9 C10 C11 C12 -178.8(5) . . . . ?
C9 C10 C16 C6 -0.6(8) . . . . ?
C9 C10 C16 C15 179.3(5) . . . . ?
C10 C11 C12 C13 0.2(8) . . . . ?
C11 C10 C16 C6 178.9(5) . . . . ?
C11 C10 C16 C15 -1.3(8) . . . . ?
C11 C12 C13 C14 178.9(5) . . . . ?
C11 C12 C13 C15 -2.7(7) . . . . ?
C12 C13 C14 C1 177.9(5) . . . . ?
C12 C13 C14 C17 -6.3(7) . . . . ?
C12 C13 C15 C3 -177.8(5) . . . . ?
C12 C13 C15 C16 3.1(7) . . . . ?
C13 C14 C17 C19 150.1(6) . . . . ?
C13 C15 C16 C6 178.7(5) . . . . ?
C13 C15 C16 C10 -1.2(7) . . . . ?
C14 C1 C2 C3 1.8(9) . . . . ?
C14 C13 C15 C3 0.7(7) . . . . ?
C14 C13 C15 C16 -178.4(4) . . . . ?
C14 C17 C19 C20 -8.0(10) . . . . ?
C14 C17 C19 C21 175.7(5) . . . . ?
C15 C3 C4 C5 0.6(9) . . . . ?
C15 C13 C14 C1 -0.4(7) . . . . ?
C15 C13 C14 C17 175.3(4) . . . . ?
C16 C6 C7 C8 -0.5(10) . . . . ?
C16 C10 C11 C12 1.8(8) . . . . ?
C17 C19 C21 C22 -19.1(9) . . . . ?
C17 C19 C21 C26 161.0(6) . . . . ?
C19 C21 C22 C23 -178.9(5) . . . . ?
C19 C21 C26 C25 179.3(6) . . . . ?
C20 C19 C21 C22 164.4(6) . . . . ?
C20 C19 C21 C26 -15.5(8) . . . . ?
C21 C22 C23 C24 -0.7(9) . . . . ?
C22 C21 C26 C25 -0.6(9) . . . . ?
C22 C23 C24 C25 0.0(10) . . . . ?
C22 C23 C24 C27 177.2(6) . . . . ?
C23 C24 C25 C26 0.4(11) . . . . ?
C23 C24 C27 F1 26.5(11) . . . . ?
C23 C24 C27 F2 150.2(7) . . . . ?
C23 C24 C27 F3 -97.0(8) . . . . ?
C24 C25 C26 C21 -0.1(10) . . . . ?
C25 C24 C27 F1 -156.2(7) . . . . ?
C25 C24 C27 F2 -32.6(10) . . . . ?
C25 C24 C27 F3 80.2(9) . . . . ?
C26 C21 C22 C23 1.0(9) . . . . ?
C27 C24 C25 C26 -176.8(6) . . . . ?
C28 C29 C30 C31 178.0(5) . . . . ?
C28 C29 C30 C42 -1.7(8) . . . . ?
C28 C41 C44 C45 -32.6(9) . . . . ?
C29 C28 C41 C40 0.1(8) . . . . ?
C29 C28 C41 C44 -175.0(5) . . . . ?
C29 C30 C31 C32 -179.1(6) . . . . ?
C29 C30 C42 C40 0.9(7) . . . . ?
C29 C30 C42 C43 179.2(5) . . . . ?
C30 C31 C32 C33 -0.8(10) . . . . ?
C30 C42 C43 C33 0.5(7) . . . . ?
C30 C42 C43 C37 179.8(5) . . . . ?
C31 C30 C42 C40 -178.8(5) . . . . ?
C31 C30 C42 C43 -0.5(7) . . . . ?
C31 C32 C33 C34 179.7(6) . . . . ?
C31 C32 C33 C43 0.9(9) . . . . ?
C32 C33 C34 C35 -179.3(6) . . . . ?
C32 C33 C43 C37 -180.0(5) . . . . ?
C32 C33 C43 C42 -0.7(8) . . . . ?
C33 C34 C35 C36 -0.3(11) . . . . ?
C34 C33 C43 C37 1.2(8) . . . . ?
C34 C33 C43 C42 -179.6(5) . . . . ?
C34 C35 C36 C37 0.4(10) . . . . ?
C35 C36 C37 C38 -179.2(6) . . . . ?
C35 C36 C37 C43 0.3(9) . . . . ?
C36 C37 C38 C39 -178.4(5) . . . . ?
C36 C37 C43 C33 -1.1(8) . . . . ?
C36 C37 C43 C42 179.7(5) . . . . ?
C37 C38 C39 C40 -0.6(8) . . . . ?
C38 C37 C43 C33 178.4(5) . . . . ?
C38 C37 C43 C42 -0.8(8) . . . . ?
C38 C39 C40 C41 179.2(5) . . . . ?
C38 C39 C40 C42 -2.1(7) . . . . ?
C39 C40 C41 C28 177.7(5) . . . . ?
C39 C40 C41 C44 -7.1(7) . . . . ?
C39 C40 C42 C30 -178.3(4) . . . . ?
C39 C40 C42 C43 3.4(7) . . . . ?
C40 C41 C44 C45 152.3(6) . . . . ?
C40 C42 C43 C33 178.9(4) . . . . ?
C40 C42 C43 C37 -1.9(7) . . . . ?
C41 C28 C29 C30 1.2(8) . . . . ?
C41 C40 C42 C30 0.4(7) . . . . ?
C41 C40 C42 C43 -178.0(4) . . . . ?
C41 C44 C45 C46 -8.5(10) . . . . ?
C41 C44 C45 C47 174.4(5) . . . . ?
C42 C30 C31 C32 0.6(8) . . . . ?
C42 C40 C41 C28 -0.9(7) . . . . ?
C42 C40 C41 C44 174.3(4) . . . . ?
C43 C33 C34 C35 -0.5(9) . . . . ?
C43 C37 C38 C39 2.1(8) . . . . ?
C44 C45 C47 C48 -21.0(9) . . . . ?
C44 C45 C47 C52 159.7(6) . . . . ?
C45 C47 C48 C49 179.7(6) . . . . ?
C45 C47 C52 C51 -179.5(5) . . . . ?
C46 C45 C47 C48 161.9(6) . . . . ?
C46 C45 C47 C52 -17.4(8) . . . . ?
C47 C48 C49 C50 0.4(10) . . . . ?
C48 C47 C52 C51 1.2(9) . . . . ?
C48 C49 C50 C51 0.0(10) . . . . ?
C48 C49 C50 C53 -178.1(6) . . . . ?
C49 C50 C51 C52 0.2(10) . . . . ?
C49 C50 C53 F4 88.2(8) . . . . ?
C49 C50 C53 F5 -150.5(6) . . . . ?
C49 C50 C53 F6 -27.0(10) . . . . ?
C50 C51 C52 C47 -0.8(9) . . . . ?
C51 C50 C53 F4 -89.9(8) . . . . ?
C51 C50 C53 F5 31.4(10) . . . . ?
C51 C50 C53 F6 154.9(7) . . . . ?
C52 C47 C48 C49 -1.0(9) . . . . ?
C53 C50 C51 C52 178.3(6) . . . . ?

loop_
_smtbx_masks_void_nr
_smtbx_masks_void_average_x
_smtbx_masks_void_average_y
_smtbx_masks_void_average_z
_smtbx_masks_void_volume
_smtbx_masks_void_count_electrons
_smtbx_masks_void_content
1 0.178 -0.006 0.487 9.2 0.7 ?
2 0.178 0.506 0.988 9.2 0.7 ?
3 0.822 0.006 0.513 9.2 0.7 ?
4 0.822 0.494 0.012 9.2 0.7 ?
